data_1564244
loop_
_publ_author_name
'Xiao, Fuming'
'Liu, Xiaoqing'
'Lin, Kangkang'
'Zhou, Yunbing'
'Gao, Wenxia'
'Lei, Yunxiang'
'Liu, Miaochang'
'Huang, Xiaobo'
'Wu, Huayue'

_publ_section_title
;
 Pyranone--Arylbenzene Molecules Controlled by the Competition of Local
 Excited State and Twisted Intramolecular Charge-Transfer State:
 Dual-State Emission, Polymorphism, and Mechanofluorochromism
;
_journal_name_full 'The Journal of Physical Chemistry C'
_journal_paper_doi 10.1021/acs.jpcc.1c04340
_journal_year 2021
_chemical_formula_sum 'C23.5 H16 O'
_chemical_formula_weight 314.36
_space_group_crystal_system monoclinic
_space_group_IT_number 15
_space_group_name_Hall '-C 2yc'
_space_group_name_H-M_alt 'C 1 2/c 1'
_atom_sites_solution_hydrogens geom
_audit_creation_method SHELXL-2013
_cell_angle_alpha 90
_cell_angle_beta 103.3920(10)
_cell_angle_gamma 90
_cell_formula_units_Z 8
_cell_length_a 24.1244(11)
_cell_length_b 11.3542(5)
_cell_length_c 14.5640(6)
_cell_measurement_reflns_used 5225
_cell_measurement_temperature 293(2)
_cell_measurement_theta_max 52.369
_cell_measurement_theta_min 4.673
_cell_volume 3880.8(3)
_computing_cell_refinement 'Bruker SAINT'
_computing_data_collection 'Bruker APEX2'
_computing_data_reduction 'Bruker SAINT'
_computing_molecular_graphics 'Bruker SHELXTL'
_computing_publication_material 'Bruker SHELXTL'
_computing_structure_refinement 'SHELXL-2013 (Sheldrick, 2013)'
_computing_structure_solution 'SHELXS-97 (Sheldrick 2008)'
_diffrn_ambient_temperature 293(2)
_diffrn_measured_fraction_theta_full 0.966
_diffrn_measured_fraction_theta_max 0.993
_diffrn_measurement_device_type 'Bruker APEX-II CCD'
_diffrn_measurement_method '\f and \w scans'
_diffrn_radiation_type MoK\a
_diffrn_radiation_wavelength 0.71073
_diffrn_reflns_av_R_equivalents 0.0470
_diffrn_reflns_av_unetI/netI 0.0354
_diffrn_reflns_Laue_measured_fraction_full 0.966
_diffrn_reflns_Laue_measured_fraction_max 0.993
_diffrn_reflns_limit_h_max 28
_diffrn_reflns_limit_h_min -28
_diffrn_reflns_limit_k_max 13
_diffrn_reflns_limit_k_min -13
_diffrn_reflns_limit_l_max 17
_diffrn_reflns_limit_l_min -17
_diffrn_reflns_number 21226
_diffrn_reflns_point_group_measured_fraction_full 0.966
_diffrn_reflns_point_group_measured_fraction_max 0.993
_diffrn_reflns_theta_full 25.242
_diffrn_reflns_theta_max 24.996
_diffrn_reflns_theta_min 1.735
_exptl_absorpt_coefficient_mu 0.064
_exptl_absorpt_correction_T_max 0.7456
_exptl_absorpt_correction_T_min 0.6542
_exptl_absorpt_correction_type multi-scan
_exptl_absorpt_process_details sadabs
_exptl_crystal_colour yellow
_exptl_crystal_density_diffrn 1.076
_exptl_crystal_description prismatic
_exptl_crystal_F_000 1320
_exptl_crystal_size_max 0.180
_exptl_crystal_size_mid 0.150
_exptl_crystal_size_min 0.110
_platon_squeeze_details
;
;
_refine_diff_density_max 0.180
_refine_diff_density_min -0.231
_refine_diff_density_rms 0.056
_refine_ls_extinction_coef 0.010(3)
_refine_ls_extinction_expression Fc^*^=kFc[1+0.001xFc^2^\l^3^/sin(2\q)]^-1/4^
_refine_ls_extinction_method SHELXL
_refine_ls_goodness_of_fit_ref 1.045
_refine_ls_hydrogen_treatment constr
_refine_ls_matrix_type full
_refine_ls_number_parameters 225
_refine_ls_number_reflns 3389
_refine_ls_number_restraints 0
_refine_ls_restrained_S_all 1.045
_refine_ls_R_factor_all 0.1053
_refine_ls_R_factor_gt 0.0754
_refine_ls_shift/su_max 0.000
_refine_ls_shift/su_mean 0.000
_refine_ls_structure_factor_coef Fsqd
_refine_ls_weighting_details 'w=1/[\s^2^(Fo^2^)+(0.1558P)^2^+0.3958P] where P=(Fo^2^+2Fc^2^)/3'
_refine_ls_weighting_scheme calc
_refine_ls_wR_factor_gt 0.2263
_refine_ls_wR_factor_ref 0.2537
_reflns_Friedel_coverage 0.000
_reflns_number_gt 2169
_reflns_number_total 3389
_reflns_threshold_expression 'I > 2\s(I)'
_cod_data_source_file jp1c04340_si_008.cif
_cod_data_source_block mo_dd19402_0m
_cod_original_sg_symbol_H-M 'C 2/c'
_cod_original_formula_sum 'C23.50 H16 O'
_cod_database_code 1564244
_shelx_space_group_comment
; 
The symmetry employed for this shelxl refinement is uniquely defined 
by the following loop, which should always be used as a source of 
symmetry information in preference to the above space-group names. 
They are only intended as comments. 
;
_shelx_estimated_absorpt_t_min 0.988
_shelx_estimated_absorpt_t_max 0.993
_shelxl_version_number 2013-4

loop_
_space_group_symop_operation_xyz
'x, y, z'
'-x, y, -z+1/2'
'x+1/2, y+1/2, z'
'-x+1/2, y+1/2, -z+1/2'
'-x, -y, -z'
'x, -y, z-1/2'
'-x+1/2, -y+1/2, -z'
'x+1/2, -y+1/2, z-1/2'

loop_
_atom_site_label
_atom_site_type_symbol
_atom_site_fract_x
_atom_site_fract_y
_atom_site_fract_z
_atom_site_U_iso_or_equiv
_atom_site_adp_type
_atom_site_occupancy
_atom_site_site_symmetry_order
_atom_site_calc_flag
_atom_site_refinement_flags_posn
_atom_site_refinement_flags_adp
_atom_site_refinement_flags_occupancy
_atom_site_disorder_assembly
_atom_site_disorder_group
O1 O 0.5000 0.5064(2) 0.7500 0.0743(7) Uani 1 2 d S T P . .
O2 O 0.5000 0.15259(19) 0.7500 0.0757(8) Uani 1 2 d S T P . .
C1 C 0.5000 0.3973(3) 0.7500 0.0578(8) Uani 1 2 d S T P . .
C2 C 0.53134(9) 0.3306(2) 0.69421(15) 0.0569(6) Uani 1 1 d . . . . .
C3 C 0.53047(10) 0.2122(2) 0.69737(18) 0.0666(7) Uani 1 1 d . . . . .
C4 C 0.56002(14) 0.1265(3) 0.6473(3) 0.0952(10) Uani 1 1 d . . . . .
H4A H 0.5324 0.0870 0.5991 0.143 Uiso 1 1 calc R U . . .
H4B H 0.5800 0.0697 0.6916 0.143 Uiso 1 1 calc R U . . .
H4C H 0.5866 0.1678 0.6191 0.143 Uiso 1 1 calc R U . . .
C5 C 0.56438(9) 0.3943(2) 0.63453(15) 0.0597(6) Uani 1 1 d . . . . .
C6 C 0.54890(11) 0.3903(3) 0.53796(17) 0.0746(8) Uani 1 1 d . . . . .
H6 H 0.5172 0.3463 0.5088 0.090 Uiso 1 1 calc R U . . .
C7 C 0.57925(11) 0.4501(3) 0.48242(17) 0.0752(8) Uani 1 1 d . . . . .
H7 H 0.5674 0.4463 0.4170 0.090 Uiso 1 1 calc R U . . .
C8 C 0.62672(10) 0.5151(2) 0.52349(16) 0.0658(7) Uani 1 1 d . . . . .
C9 C 0.64205(12) 0.5199(3) 0.62029(18) 0.0920(10) Uani 1 1 d . . . . .
H9 H 0.6738 0.5637 0.6495 0.110 Uiso 1 1 calc R U . . .
C10 C 0.61136(11) 0.4609(3) 0.67533(18) 0.0867(10) Uani 1 1 d . . . . .
H10 H 0.6226 0.4663 0.7407 0.104 Uiso 1 1 calc R U . . .
C11 C 0.66059(10) 0.5796(3) 0.46488(16) 0.0669(7) Uani 1 1 d . . . . .
C12 C 0.69903(11) 0.5187(3) 0.42450(17) 0.0757(8) Uani 1 1 d . . . . .
C13 C 0.70589(13) 0.3939(3) 0.4310(2) 0.0916(9) Uani 1 1 d . . . . .
H13 H 0.6839 0.3505 0.4635 0.110 Uiso 1 1 calc R U . . .
C14 C 0.74386(15) 0.3369(4) 0.3905(2) 0.1078(12) Uani 1 1 d . . . . .
H14 H 0.7468 0.2553 0.3944 0.129 Uiso 1 1 calc R U . . .
C15 C 0.77853(14) 0.4003(5) 0.3432(2) 0.1130(13) Uani 1 1 d . . . . .
H15 H 0.8050 0.3605 0.3173 0.136 Uiso 1 1 calc R U . . .
C16 C 0.77404(13) 0.5178(5) 0.3346(2) 0.1015(12) Uani 1 1 d . . . . .
H16 H 0.7974 0.5581 0.3026 0.122 Uiso 1 1 calc R U . . .
C17 C 0.73418(11) 0.5821(4) 0.37356(18) 0.0860(9) Uani 1 1 d . . . . .
C18 C 0.72844(13) 0.7027(4) 0.3656(2) 0.0916(10) Uani 1 1 d . . . . .
H18 H 0.7519 0.7438 0.3344 0.110 Uiso 1 1 calc R U . . .
C19 C 0.68912(12) 0.7650(3) 0.40205(18) 0.0835(9) Uani 1 1 d . . . . .
C20 C 0.68366(17) 0.8880(4) 0.3929(2) 0.1005(11) Uani 1 1 d . . . . .
H20 H 0.7072 0.9288 0.3616 0.121 Uiso 1 1 calc R U . . .
C21 C 0.64506(19) 0.9483(4) 0.4286(3) 0.1164(13) Uani 1 1 d . . . . .
H21 H 0.6418 1.0295 0.4208 0.140 Uiso 1 1 calc R U . . .
C22 C 0.60939(17) 0.8869(4) 0.4782(3) 0.1088(11) Uani 1 1 d . . . . .
H22 H 0.5827 0.9282 0.5025 0.131 Uiso 1 1 calc R U . . .
C23 C 0.61420(12) 0.7692(3) 0.4901(2) 0.0868(9) Uani 1 1 d . . . . .
H23 H 0.5909 0.7309 0.5233 0.104 Uiso 1 1 calc R U . . .
C24 C 0.65405(11) 0.7021(3) 0.45322(18) 0.0749(8) Uani 1 1 d . . . . .

loop_
_atom_site_aniso_label
_atom_site_aniso_U_11
_atom_site_aniso_U_22
_atom_site_aniso_U_33
_atom_site_aniso_U_23
_atom_site_aniso_U_13
_atom_site_aniso_U_12
O1 0.1045(19) 0.0553(14) 0.0745(15) 0.000 0.0438(14) 0.000
O2 0.0834(16) 0.0555(14) 0.1030(19) 0.000 0.0520(15) 0.000
C1 0.069(2) 0.0562(19) 0.0519(17) 0.000 0.0222(15) 0.000
C2 0.0573(13) 0.0606(15) 0.0583(13) -0.0009(10) 0.0246(11) -0.0025(10)
C3 0.0654(14) 0.0632(16) 0.0809(16) -0.0026(12) 0.0368(13) 0.0009(11)
C4 0.104(2) 0.0718(18) 0.131(3) -0.0090(17) 0.069(2) 0.0123(15)
C5 0.0586(13) 0.0660(14) 0.0597(13) -0.0052(10) 0.0244(11) -0.0053(11)
C6 0.0715(16) 0.095(2) 0.0606(15) -0.0115(13) 0.0216(12) -0.0270(14)
C7 0.0740(16) 0.100(2) 0.0533(13) -0.0017(12) 0.0191(12) -0.0218(15)
C8 0.0613(14) 0.0834(17) 0.0578(13) 0.0026(12) 0.0241(11) -0.0054(12)
C9 0.0753(17) 0.139(3) 0.0620(16) -0.0006(16) 0.0170(13) -0.0470(17)
C10 0.0773(17) 0.133(3) 0.0510(13) 0.0024(14) 0.0180(12) -0.0331(17)
C11 0.0576(13) 0.0927(19) 0.0535(13) 0.0048(12) 0.0192(11) -0.0106(12)
C12 0.0641(15) 0.110(2) 0.0547(14) 0.0110(13) 0.0170(12) -0.0021(15)
C13 0.0792(19) 0.125(3) 0.0769(18) 0.0121(17) 0.0301(15) 0.0111(18)
C14 0.102(2) 0.136(3) 0.088(2) -0.0017(19) 0.030(2) 0.021(2)
C15 0.084(2) 0.185(4) 0.076(2) -0.016(2) 0.0301(17) 0.011(3)
C16 0.078(2) 0.170(4) 0.0634(17) -0.007(2) 0.0319(15) -0.013(2)
C17 0.0652(16) 0.144(3) 0.0522(14) 0.0020(16) 0.0199(12) -0.0114(17)
C18 0.0820(19) 0.135(3) 0.0634(17) 0.0102(17) 0.0278(14) -0.0289(19)
C19 0.0827(18) 0.108(2) 0.0587(15) 0.0125(14) 0.0143(14) -0.0241(16)
C20 0.116(3) 0.105(3) 0.079(2) 0.0177(18) 0.0193(18) -0.029(2)
C21 0.140(3) 0.099(3) 0.103(3) 0.013(2) 0.013(2) -0.022(2)
C22 0.111(3) 0.100(3) 0.113(3) -0.002(2) 0.022(2) 0.003(2)
C23 0.0743(17) 0.099(2) 0.090(2) -0.0005(16) 0.0238(15) -0.0086(16)
C24 0.0672(15) 0.101(2) 0.0559(14) 0.0055(13) 0.0131(12) -0.0158(14)

loop_
_atom_type_symbol
_atom_type_description
_atom_type_scat_dispersion_real
_atom_type_scat_dispersion_imag
_atom_type_scat_source
C C 0.0033 0.0016 'International Tables Vol C Tables 4.2.6.8 and 6.1.1.4'
H H 0.0000 0.0000 'International Tables Vol C Tables 4.2.6.8 and 6.1.1.4'
O O 0.0106 0.0060 'International Tables Vol C Tables 4.2.6.8 and 6.1.1.4'

loop_
_geom_angle_atom_site_label_1
_geom_angle_atom_site_label_2
_geom_angle_atom_site_label_3
_geom_angle
_geom_angle_site_symmetry_1
_geom_angle_site_symmetry_3
_geom_angle_publ_flag
C3 O2 C3 120.3(3) . 2_656 ?
O1 C1 C2 121.58(14) . . ?
O1 C1 C2 121.58(14) . 2_656 ?
C2 C1 C2 116.8(3) . 2_656 ?
C3 C2 C1 119.3(2) . . ?
C3 C2 C5 121.17(19) . . ?
C1 C2 C5 119.5(2) . . ?
C2 C3 O2 122.1(2) . . ?
C2 C3 C4 128.4(2) . . ?
O2 C3 C4 109.4(2) . . ?
C3 C4 H4A 109.5 . . ?
C3 C4 H4B 109.5 . . ?
H4A C4 H4B 109.5 . . ?
C3 C4 H4C 109.5 . . ?
H4A C4 H4C 109.5 . . ?
H4B C4 H4C 109.5 . . ?
C6 C5 C10 117.5(2) . . ?
C6 C5 C2 121.7(2) . . ?
C10 C5 C2 120.7(2) . . ?
C5 C6 C7 121.8(2) . . ?
C5 C6 H6 119.1 . . ?
C7 C6 H6 119.1 . . ?
C8 C7 C6 120.5(2) . . ?
C8 C7 H7 119.8 . . ?
C6 C7 H7 119.8 . . ?
C9 C8 C7 117.8(2) . . ?
C9 C8 C11 120.8(2) . . ?
C7 C8 C11 121.4(2) . . ?
C8 C9 C10 121.5(2) . . ?
C8 C9 H9 119.2 . . ?
C10 C9 H9 119.2 . . ?
C5 C10 C9 120.9(2) . . ?
C5 C10 H10 119.6 . . ?
C9 C10 H10 119.6 . . ?
C12 C11 C24 120.5(2) . . ?
C12 C11 C8 120.1(3) . . ?
C24 C11 C8 119.4(2) . . ?
C11 C12 C13 122.9(2) . . ?
C11 C12 C17 119.9(3) . . ?
C13 C12 C17 117.1(3) . . ?
C14 C13 C12 121.5(3) . . ?
C14 C13 H13 119.3 . . ?
C12 C13 H13 119.3 . . ?
C13 C14 C15 120.5(4) . . ?
C13 C14 H14 119.7 . . ?
C15 C14 H14 119.7 . . ?
C16 C15 C14 120.8(3) . . ?
C16 C15 H15 119.6 . . ?
C14 C15 H15 119.6 . . ?
C15 C16 C17 121.3(3) . . ?
C15 C16 H16 119.4 . . ?
C17 C16 H16 119.4 . . ?
C18 C17 C16 122.6(3) . . ?
C18 C17 C12 118.6(3) . . ?
C16 C17 C12 118.8(4) . . ?
C17 C18 C19 122.7(3) . . ?
C17 C18 H18 118.7 . . ?
C19 C18 H18 118.7 . . ?
C18 C19 C20 121.9(3) . . ?
C18 C19 C24 118.8(3) . . ?
C20 C19 C24 119.2(3) . . ?
C21 C20 C19 121.6(3) . . ?
C21 C20 H20 119.2 . . ?
C19 C20 H20 119.2 . . ?
C20 C21 C22 119.8(4) . . ?
C20 C21 H21 120.1 . . ?
C22 C21 H21 120.1 . . ?
C23 C22 C21 120.3(4) . . ?
C23 C22 H22 119.8 . . ?
C21 C22 H22 119.8 . . ?
C22 C23 C24 121.8(3) . . ?
C22 C23 H23 119.1 . . ?
C24 C23 H23 119.1 . . ?
C11 C24 C23 123.4(2) . . ?
C11 C24 C19 119.4(3) . . ?
C23 C24 C19 117.3(3) . . ?

loop_
_geom_bond_atom_site_label_1
_geom_bond_atom_site_label_2
_geom_bond_distance
_geom_bond_site_symmetry_2
_geom_bond_publ_flag
O1 C1 1.239(4) . ?
O2 C3 1.359(3) . ?
O2 C3 1.359(3) 2_656 ?
C1 C2 1.446(3) . ?
C1 C2 1.446(3) 2_656 ?
C2 C3 1.346(3) . ?
C2 C5 1.495(3) . ?
C3 C4 1.492(3) . ?
C4 H4A 0.9600 . ?
C4 H4B 0.9600 . ?
C4 H4C 0.9600 . ?
C5 C6 1.370(3) . ?
C5 C10 1.378(3) . ?
C6 C7 1.388(3) . ?
C6 H6 0.9300 . ?
C7 C8 1.377(3) . ?
C7 H7 0.9300 . ?
C8 C9 1.373(3) . ?
C8 C11 1.501(3) . ?
C9 C10 1.383(4) . ?
C9 H9 0.9300 . ?
C10 H10 0.9300 . ?
C11 C12 1.391(4) . ?
C11 C24 1.406(4) . ?
C12 C13 1.428(5) . ?
C12 C17 1.442(4) . ?
C13 C14 1.362(4) . ?
C13 H13 0.9300 . ?
C14 C15 1.400(5) . ?
C14 H14 0.9300 . ?
C15 C16 1.342(6) . ?
C15 H15 0.9300 . ?
C16 C17 1.425(5) . ?
C16 H16 0.9300 . ?
C17 C18 1.378(5) . ?
C18 C19 1.384(5) . ?
C18 H18 0.9300 . ?
C19 C20 1.406(5) . ?
C19 C24 1.440(4) . ?
C20 C21 1.353(5) . ?
C20 H20 0.9300 . ?
C21 C22 1.427(5) . ?
C21 H21 0.9300 . ?
C22 C23 1.348(5) . ?
C22 H22 0.9300 . ?
C23 C24 1.426(4) . ?
C23 H23 0.9300 . ?

loop_
_geom_torsion_atom_site_label_1
_geom_torsion_atom_site_label_2
_geom_torsion_atom_site_label_3
_geom_torsion_atom_site_label_4
_geom_torsion
_geom_torsion_site_symmetry_1
_geom_torsion_site_symmetry_2
_geom_torsion_site_symmetry_3
_geom_torsion_site_symmetry_4
_geom_torsion_publ_flag
O1 C1 C2 C3 179.32(17) . . . . ?
C2 C1 C2 C3 -0.68(17) 2_656 . . . ?
O1 C1 C2 C5 -0.3(2) . . . . ?
C2 C1 C2 C5 179.7(2) 2_656 . . . ?
C1 C2 C3 O2 1.4(3) . . . . ?
C5 C2 C3 O2 -178.96(19) . . . . ?
C1 C2 C3 C4 -179.0(2) . . . . ?
C5 C2 C3 C4 0.6(4) . . . . ?
C3 O2 C3 C2 -0.73(18) 2_656 . . . ?
C3 O2 C3 C4 179.6(3) 2_656 . . . ?
C3 C2 C5 C6 68.0(3) . . . . ?
C1 C2 C5 C6 -112.4(3) . . . . ?
C3 C2 C5 C10 -113.0(3) . . . . ?
C1 C2 C5 C10 66.7(3) . . . . ?
C10 C5 C6 C7 0.4(4) . . . . ?
C2 C5 C6 C7 179.4(2) . . . . ?
C5 C6 C7 C8 0.6(4) . . . . ?
C6 C7 C8 C9 -1.0(4) . . . . ?
C6 C7 C8 C11 179.4(3) . . . . ?
C7 C8 C9 C10 0.5(5) . . . . ?
C11 C8 C9 C10 -179.9(3) . . . . ?
C6 C5 C10 C9 -1.0(5) . . . . ?
C2 C5 C10 C9 180.0(3) . . . . ?
C8 C9 C10 C5 0.5(5) . . . . ?
C9 C8 C11 C12 101.6(3) . . . . ?
C7 C8 C11 C12 -78.8(3) . . . . ?
C9 C8 C11 C24 -76.9(3) . . . . ?
C7 C8 C11 C24 102.7(3) . . . . ?
C24 C11 C12 C13 -177.6(2) . . . . ?
C8 C11 C12 C13 4.0(4) . . . . ?
C24 C11 C12 C17 2.6(4) . . . . ?
C8 C11 C12 C17 -175.9(2) . . . . ?
C11 C12 C13 C14 179.9(3) . . . . ?
C17 C12 C13 C14 -0.2(4) . . . . ?
C12 C13 C14 C15 1.7(5) . . . . ?
C13 C14 C15 C16 -1.7(5) . . . . ?
C14 C15 C16 C17 0.3(5) . . . . ?
C15 C16 C17 C18 -179.7(3) . . . . ?
C15 C16 C17 C12 1.2(5) . . . . ?
C11 C12 C17 C18 -0.4(4) . . . . ?
C13 C12 C17 C18 179.7(3) . . . . ?
C11 C12 C17 C16 178.7(2) . . . . ?
C13 C12 C17 C16 -1.2(4) . . . . ?
C16 C17 C18 C19 178.9(3) . . . . ?
C12 C17 C18 C19 -2.0(4) . . . . ?
C17 C18 C19 C20 -179.7(3) . . . . ?
C17 C18 C19 C24 2.1(4) . . . . ?
C18 C19 C20 C21 179.9(3) . . . . ?
C24 C19 C20 C21 -2.0(5) . . . . ?
C19 C20 C21 C22 1.0(5) . . . . ?
C20 C21 C22 C23 0.4(6) . . . . ?
C21 C22 C23 C24 -0.7(5) . . . . ?
C12 C11 C24 C23 178.0(2) . . . . ?
C8 C11 C24 C23 -3.6(4) . . . . ?
C12 C11 C24 C19 -2.4(4) . . . . ?
C8 C11 C24 C19 176.1(2) . . . . ?
C22 C23 C24 C11 179.5(3) . . . . ?
C22 C23 C24 C19 -0.2(4) . . . . ?
C18 C19 C24 C11 0.0(4) . . . . ?
C20 C19 C24 C11 -178.1(2) . . . . ?
C18 C19 C24 C23 179.8(2) . . . . ?
C20 C19 C24 C23 1.6(4) . . . . ?

loop_
_platon_squeeze_void_nr
_platon_squeeze_void_average_x
_platon_squeeze_void_average_y
_platon_squeeze_void_average_z
_platon_squeeze_void_volume
_platon_squeeze_void_count_electrons
_platon_squeeze_void_content
1 0.500 0.195 0.250 185 38 ' '
2 1.000 0.304 0.750 185 38 ' '
3 1.000 0.695 0.250 185 38 ' '
4 0.500 0.805 0.750 185 38 ' '
